data_7155638
loop_
_publ_author_name
'Mancuso, Raffaella'
'Pomelli, Christian Silvio'
'Malafronte, Francesco'
'Maner, Asif'
'Marino, Nadia'
'Chiappe, Cinzia'
'Gabriele, Bartolo'

_publ_section_title
;
 Divergent syntheses of iodinated isobenzofuranones and isochromenones by
 iodolactonization of 2-alkynylbenzoic acids in ionic liquids
;
_journal_name_full 'Org. Biomol. Chem.'
_journal_paper_doi 10.1039/C7OB00962C
_journal_year 2017
_chemical_formula_moiety 'C13 H13 I O2'
_chemical_formula_sum 'C13 H13 I O2'
_chemical_formula_weight 328.13
_chemical_name_systematic
;
 ?
;
_space_group_crystal_system orthorhombic
_space_group_IT_number 62
_space_group_name_Hall '-P 2ac 2n'
_space_group_name_H-M_alt 'P n m a'
_symmetry_space_group_name_Hall '-P 2ac 2n'
_symmetry_space_group_name_H-M 'P n m a'
_atom_sites_solution_hydrogens mixed
_atom_sites_solution_primary direct
_atom_sites_solution_secondary difmap
_audit_creation_method SHELXL-2013
_audit_update_record
;
2017-02-28 deposited with the CCDC.
2017-05-11 downloaded from the CCDC.
;
_cell_angle_alpha 90
_cell_angle_beta 90
_cell_angle_gamma 90
_cell_formula_units_Z 4
_cell_length_a 13.9685(19)
_cell_length_b 7.1901(9)
_cell_length_c 12.5256(16)
_cell_measurement_reflns_used 9811
_cell_measurement_temperature 296(2)
_cell_measurement_theta_max 31.49
_cell_measurement_theta_min 2.83
_cell_volume 1258.0(3)
_computing_cell_refinement 'Bruker SAINT'
_computing_data_collection 'Bruker APEX2'
_computing_data_reduction 'Bruker SAINT'
_computing_molecular_graphics 'Bruker SHELXTL'
_computing_publication_material 'Bruker SHELXTL'
_computing_structure_refinement 'SHELXL-2013 (Sheldrick 2013)'
_computing_structure_solution 'SHELXS-97 (Sheldrick 2008)'
_diffrn_ambient_temperature 296(2)
_diffrn_measured_fraction_theta_full 0.963
_diffrn_measured_fraction_theta_max 0.963
_diffrn_measurement_device_type 'Bruker APEX-II CCD'
_diffrn_measurement_method '\f and \w scans'
_diffrn_radiation_type MoK\a
_diffrn_radiation_wavelength 0.71073
_diffrn_reflns_av_R_equivalents 0.0242
_diffrn_reflns_av_unetI/netI 0.0102
_diffrn_reflns_Laue_measured_fraction_full 0.963
_diffrn_reflns_Laue_measured_fraction_max 0.963
_diffrn_reflns_limit_h_max 16
_diffrn_reflns_limit_h_min -16
_diffrn_reflns_limit_k_max 8
_diffrn_reflns_limit_k_min -8
_diffrn_reflns_limit_l_max 15
_diffrn_reflns_limit_l_min -15
_diffrn_reflns_number 22340
_diffrn_reflns_point_group_measured_fraction_full 0.963
_diffrn_reflns_point_group_measured_fraction_max 0.963
_diffrn_reflns_theta_full 25.242
_diffrn_reflns_theta_max 25.345
_diffrn_reflns_theta_min 2.184
_exptl_absorpt_coefficient_mu 2.529
_exptl_absorpt_correction_type multi-scan
_exptl_absorpt_process_details Sadabs
_exptl_crystal_colour colourless
_exptl_crystal_density_diffrn 1.733
_exptl_crystal_description needle
_exptl_crystal_F_000 640
_exptl_crystal_size_max 0.200
_exptl_crystal_size_mid 0.060
_exptl_crystal_size_min 0.050
_exptl_transmission_factor_max 0.7464
_exptl_transmission_factor_min 0.5844
_refine_diff_density_max 0.938
_refine_diff_density_min -0.387
_refine_diff_density_rms 0.144
_refine_ls_extinction_coef 0.070(7)
_refine_ls_extinction_expression Fc^*^=kFc[1+0.001xFc^2^\l^3^/sin(2\q)]^-1/4^
_refine_ls_extinction_method SHELXL
_refine_ls_goodness_of_fit_ref 1.339
_refine_ls_hydrogen_treatment constr
_refine_ls_matrix_type full
_refine_ls_number_parameters 95
_refine_ls_number_reflns 1204
_refine_ls_number_restraints 0
_refine_ls_restrained_S_all 1.339
_refine_ls_R_factor_all 0.0353
_refine_ls_R_factor_gt 0.0317
_refine_ls_shift/su_max 0.000
_refine_ls_shift/su_mean 0.000
_refine_ls_structure_factor_coef Fsqd
_refine_ls_weighting_details 'w=1/[\s^2^(Fo^2^)+(0.0585P)^2^+0.5116P] where P=(Fo^2^+2Fc^2^)/3'
_refine_ls_weighting_scheme calc
_refine_ls_wR_factor_gt 0.0856
_refine_ls_wR_factor_ref 0.1048
_reflns_Friedel_coverage 0.000
_reflns_number_gt 1158
_reflns_number_total 1204
_reflns_threshold_expression 'I > 2\s(I)'
_cod_data_source_file c7ob00962c2.cif
_cod_data_source_block 2a
_cod_depositor_comments
;
The following automatic conversions were performed:

'_atom_sites_solution_primary' value 'Direct' changed to 'direct'
according to
/home/data/users/saulius/crontab/automatic-downloads/rss-feeds/RSC/lib/dictionaries/cif_core.dic
dictionary named 'cif_core.dic' version 2.4.2 from 2011-04-26.

Automatic conversion script
Id: cif_fix_values 4973 2017-02-22 13:04:09Z antanas 
;
_cod_database_code 7155638
_shelx_space_group_comment
;
The symmetry employed for this shelxl refinement is uniquely defined
by the following loop, which should always be used as a source of
symmetry information in preference to the above space-group names.
They are only intended as comments.
;
_shelx_estimated_absorpt_t_min 0.632
_shelx_estimated_absorpt_t_max 0.884
_shelxl_version_number 2013-4

loop_
_space_group_symop_operation_xyz
'x, y, z'
'-x+1/2, -y, z+1/2'
'-x, y+1/2, -z'
'x+1/2, -y+1/2, -z+1/2'
'-x, -y, -z'
'x-1/2, y, -z-1/2'
'x, -y-1/2, z'
'-x-1/2, y-1/2, z-1/2'

loop_
_atom_site_label
_atom_site_type_symbol
_atom_site_fract_x
_atom_site_fract_y
_atom_site_fract_z
_atom_site_U_iso_or_equiv
_atom_site_adp_type
_atom_site_occupancy
_atom_site_site_symmetry_order
_atom_site_calc_flag
_atom_site_refinement_flags_posn
_atom_site_refinement_flags_adp
_atom_site_refinement_flags_occupancy
I1 I 0.18718(2) 0.2500 -0.21877(2) 0.0641(3) Uani 1 2 d S T P
O1 O 0.19099(18) 0.2500 0.1245(3) 0.0480(7) Uani 1 2 d S T P
O2 O 0.1239(3) 0.2500 0.2876(2) 0.0678(11) Uani 1 2 d S T P
C1 C 0.1138(3) 0.2500 0.1924(4) 0.0489(10) Uani 1 2 d S T P
C2 C 0.0276(3) 0.2500 0.1248(3) 0.0434(9) Uani 1 2 d S T P
C3 C -0.0686(3) 0.2500 0.1576(4) 0.0581(11) Uani 1 2 d S T P
H3A H -0.0851 0.2500 0.2295 0.070 Uiso 1 2 calc R U P
C4 C -0.1374(3) 0.2500 0.0788(5) 0.0657(14) Uani 1 2 d S T P
H4A H -0.2019 0.2500 0.0974 0.079 Uiso 1 2 calc R U P
C5 C -0.1114(3) 0.2500 -0.0281(5) 0.0634(13) Uani 1 2 d S T P
H5A H -0.1592 0.2500 -0.0797 0.076 Uiso 1 2 calc R U P
C6 C -0.0164(3) 0.2500 -0.0607(4) 0.0528(10) Uani 1 2 d S T P
H6A H -0.0006 0.2500 -0.1328 0.063 Uiso 1 2 calc R U P
C7 C 0.0552(3) 0.2500 0.0178(3) 0.0398(8) Uani 1 2 d S T P
C8 C 0.1612(3) 0.2500 0.0164(3) 0.0388(8) Uani 1 2 d S T P
C9 C 0.2311(3) 0.2500 -0.0578(3) 0.0388(8) Uani 1 2 d S T P
C10 C 0.3397(3) 0.2500 -0.0332(4) 0.0464(9) Uani 1 2 d S T P
C11 C 0.4035(4) 0.2500 -0.1339(4) 0.0643(13) Uani 1 2 d S T P
H11A H 0.4699 0.2500 -0.1110 0.097 Uiso 1 2 d S U P
H11B H 0.3911 0.3590 -0.1743 0.097 Uiso 1 1 d . U .
C12 C 0.3646(2) 0.0726(5) 0.0307(3) 0.0622(9) Uani 1 1 d . . .
H12A H 0.4319 0.0715 0.0464 0.093 Uiso 1 1 calc R U .
H12B H 0.3486 -0.0352 -0.0109 0.093 Uiso 1 1 calc R U .
H12C H 0.3289 0.0712 0.0961 0.093 Uiso 1 1 calc R U .

loop_
_atom_site_aniso_label
_atom_site_aniso_U_11
_atom_site_aniso_U_22
_atom_site_aniso_U_33
_atom_site_aniso_U_23
_atom_site_aniso_U_13
_atom_site_aniso_U_12
I1 0.0740(4) 0.0882(4) 0.0301(3) 0.000 0.00080(11) 0.000
O1 0.0458(15) 0.0678(19) 0.0303(16) 0.000 0.0000(10) 0.000
O2 0.074(2) 0.095(3) 0.034(2) 0.000 0.0048(14) 0.000
C1 0.056(2) 0.052(2) 0.038(2) 0.000 0.0070(19) 0.000
C2 0.0469(19) 0.0391(17) 0.044(2) 0.000 0.0056(17) 0.000
C3 0.053(2) 0.057(2) 0.064(3) 0.000 0.018(2) 0.000
C4 0.044(2) 0.060(3) 0.093(4) 0.000 0.010(2) 0.000
C5 0.047(2) 0.064(3) 0.079(4) 0.000 -0.014(2) 0.000
C6 0.053(2) 0.053(2) 0.052(3) 0.000 -0.007(2) 0.000
C7 0.0437(19) 0.0342(16) 0.042(2) 0.000 0.0014(16) 0.000
C8 0.0447(18) 0.0414(18) 0.0302(19) 0.000 -0.0022(15) 0.000
C9 0.048(2) 0.0399(17) 0.0285(18) 0.000 0.0004(15) 0.000
C10 0.0446(19) 0.051(2) 0.043(2) 0.000 0.0076(18) 0.000
C11 0.059(3) 0.077(3) 0.057(3) 0.000 0.019(2) 0.000
C12 0.0523(16) 0.069(2) 0.065(2) 0.0140(16) 0.0037(14) 0.0144(15)

loop_
_atom_type_symbol
_atom_type_description
_atom_type_scat_dispersion_real
_atom_type_scat_dispersion_imag
_atom_type_scat_source
C C 0.0033 0.0016 'International Tables Vol C Tables 4.2.6.8 and 6.1.1.4'
H H 0.0000 0.0000 'International Tables Vol C Tables 4.2.6.8 and 6.1.1.4'
O O 0.0106 0.0060 'International Tables Vol C Tables 4.2.6.8 and 6.1.1.4'
I I -0.4742 1.8119 'International Tables Vol C Tables 4.2.6.8 and 6.1.1.4'

loop_
_geom_angle_atom_site_label_1
_geom_angle_atom_site_label_2
_geom_angle_atom_site_label_3
_geom_angle
_geom_angle_site_symmetry_1
_geom_angle_site_symmetry_3
C1 O1 C8 111.2(3) . .
O2 C1 O1 121.5(4) . .
O2 C1 C2 131.9(4) . .
O1 C1 C2 106.6(4) . .
C7 C2 C3 123.1(4) . .
C7 C2 C1 109.1(3) . .
C3 C2 C1 127.9(4) . .
C4 C3 C2 117.3(5) . .
C4 C3 H3A 121.4 . .
C2 C3 H3A 121.4 . .
C3 C4 C5 120.5(4) . .
C3 C4 H4A 119.7 . .
C5 C4 H4A 119.7 . .
C4 C5 C6 122.3(5) . .
C4 C5 H5A 118.8 . .
C6 C5 H5A 118.8 . .
C5 C6 C7 118.4(5) . .
C5 C6 H6A 120.8 . .
C7 C6 H6A 120.8 . .
C2 C7 C6 118.5(4) . .
C2 C7 C8 106.7(3) . .
C6 C7 C8 134.8(4) . .
C9 C8 O1 116.5(3) . .
C9 C8 C7 137.1(4) . .
O1 C8 C7 106.4(3) . .
C8 C9 C10 124.9(4) . .
C8 C9 I1 116.7(3) . .
C10 C9 I1 118.4(3) . .
C11 C10 C12 107.0(3) . .
C11 C10 C12 107.0(3) . 7_565
C12 C10 C12 111.3(4) . 7_565
C11 C10 C9 113.7(4) . .
C12 C10 C9 108.9(2) . .
C12 C10 C9 108.9(2) 7_565 .
C10 C11 H11A 108.0 . .
C10 C11 H11B 109.3 . .
H11A C11 H11B 109.4 . .
C10 C12 H12A 109.5 . .
C10 C12 H12B 109.5 . .
H12A C12 H12B 109.5 . .
C10 C12 H12C 109.5 . .
H12A C12 H12C 109.5 . .
H12B C12 H12C 109.5 . .

loop_
_geom_bond_atom_site_label_1
_geom_bond_atom_site_label_2
_geom_bond_distance
_geom_bond_site_symmetry_2
I1 C9 2.108(4) .
O1 C1 1.374(5) .
O1 C8 1.416(5) .
O2 C1 1.201(6) .
C1 C2 1.472(6) .
C2 C7 1.394(6) .
C2 C3 1.405(6) .
C3 C4 1.378(8) .
C3 H3A 0.9300 .
C4 C5 1.387(9) .
C4 H4A 0.9300 .
C5 C6 1.388(7) .
C5 H5A 0.9300 .
C6 C7 1.403(6) .
C6 H6A 0.9300 .
C7 C8 1.481(6) .
C8 C9 1.348(6) .
C9 C10 1.548(6) .
C10 C11 1.544(6) .
C10 C12 1.545(4) .
C10 C12 1.546(4) 7_565
C11 H11A 0.9714 .
C11 H11B 0.9492 .
C12 H12A 0.9600 .
C12 H12B 0.9600 .
C12 H12C 0.9600 .
